data_4064460
loop_
_publ_author_name
'Dost\'alov\'a, Romana'
'Dost\'al, Libor'
'R\%u\<zi\<cka, Ale\<s'
'Jambor, Roman'

_publ_section_title
;
 Chromiumpentacarbonyl-Coordinated Organotin(II) Cation
;
_journal_issue 8
_journal_name_full Organometallics
_journal_page_first 2405
_journal_paper_doi 10.1021/om200122m
_journal_volume 30
_journal_year 2011
_chemical_formula_moiety 'C24 H41 B11 Cr O9 Sn'
_chemical_formula_sum 'C24 H41 B11 Cr O9 Sn'
_chemical_formula_weight 763.17
_chemical_name_systematic
;
 ?
;
_space_group_IT_number 12
_symmetry_cell_setting monoclinic
_symmetry_space_group_name_Hall '-C 2y'
_symmetry_space_group_name_H-M 'C 1 2/m 1'
_atom_sites_solution_hydrogens geom
_atom_sites_solution_primary direct
_atom_sites_solution_secondary difmap
_audit_creation_method SHELXL-97
_cell_angle_alpha 90.00
_cell_angle_beta 134.141(6)
_cell_angle_gamma 90.00
_cell_formula_units_Z 8
_cell_length_a 35.0401(9)
_cell_length_b 11.8300(7)
_cell_length_c 24.8469(8)
_cell_measurement_reflns_used 26509
_cell_measurement_temperature 150(1)
_cell_measurement_theta_max 27.5
_cell_measurement_theta_min 1
_cell_volume 7391.3(9)
_computing_cell_refinement 'COLLECT and DENZO'
_computing_data_collection 'COLLECT (Hooft, 1998) and DENZO (Otwinowski & Minor, 1997)'
_computing_data_reduction 'COLLECT and DENZO'
_computing_molecular_graphics 'PLATON (Spek, 2003)'
_computing_publication_material 'SHELXL-97 (Sheldrick, 1997)'
_computing_structure_refinement 'SHELXL-97 (Sheldrick, 1997)'
_computing_structure_solution 'SIR92 (Altomare et al., 1994)'
_diffrn_ambient_temperature 150(1)
_diffrn_detector_area_resol_mean 9.091
_diffrn_measured_fraction_theta_full 0.964
_diffrn_measured_fraction_theta_max 0.964
_diffrn_measurement_device_type 'Bruker Nonius KappaCCD area detector'
_diffrn_measurement_method '\f and \w scans to fill the Ewald sphere'
_diffrn_radiation_monochromator graphite
_diffrn_radiation_source 'fine-focus sealed tube'
_diffrn_radiation_type MoK\a
_diffrn_radiation_wavelength 0.71073
_diffrn_reflns_av_R_equivalents 0.0582
_diffrn_reflns_av_sigmaI/netI 0.0540
_diffrn_reflns_limit_h_max 41
_diffrn_reflns_limit_h_min -45
_diffrn_reflns_limit_k_max 14
_diffrn_reflns_limit_k_min -15
_diffrn_reflns_limit_l_max 32
_diffrn_reflns_limit_l_min -29
_diffrn_reflns_number 26509
_diffrn_reflns_theta_full 27.50
_diffrn_reflns_theta_max 27.50
_diffrn_reflns_theta_min 1.62
_diffrn_standards_number 0
_exptl_absorpt_coefficient_mu 1.013
_exptl_absorpt_correction_T_max 0.925
_exptl_absorpt_correction_T_min 0.868
_exptl_absorpt_correction_type integration
_exptl_absorpt_process_details
;
Gaussian integration (Coppens, 1970)
;
_exptl_crystal_colour colourless
_exptl_crystal_density_diffrn 1.372
_exptl_crystal_density_method 'not measured'
_exptl_crystal_description plate
_exptl_crystal_F_000 3088
_exptl_crystal_size_max 0.26
_exptl_crystal_size_mid 0.14
_exptl_crystal_size_min 0.09
_refine_diff_density_max 3.456
_refine_diff_density_min -1.313
_refine_diff_density_rms 0.161
_refine_ls_extinction_method none
_refine_ls_goodness_of_fit_ref 1.122
_refine_ls_hydrogen_treatment constr
_refine_ls_matrix_type full
_refine_ls_number_parameters 424
_refine_ls_number_reflns 8593
_refine_ls_number_restraints 0
_refine_ls_restrained_S_all 1.122
_refine_ls_R_factor_all 0.1151
_refine_ls_R_factor_gt 0.0907
_refine_ls_shift/su_max 0.000
_refine_ls_shift/su_mean 0.000
_refine_ls_structure_factor_coef Fsqd
_refine_ls_weighting_details 'calc w=1/[\s^2^(Fo^2^)+(0.0446P)^2^+187.4199P] where P=(Fo^2^+2Fc^2^)/3'
_refine_ls_weighting_scheme calc
_refine_ls_wR_factor_gt 0.2041
_refine_ls_wR_factor_ref 0.2138
_reflns_number_gt 6566
_reflns_number_total 8593
_reflns_threshold_expression >2sigma(I)
_cod_data_source_file om200122m_si_001.cif
_cod_data_source_block compound3
_cod_depositor_comments
;
The following automatic conversions were performed:

'_symmetry_cell_setting' value 'Monoclinic' changed to 'monoclinic'
according to /home/saulius/struct/CIF-dictionaries/cif_core.dic
dictionary named 'cif_core.dic' version 2.4.1 from 2010-06-29.

Automatic conversion script
Id: cif_fix_values 1715 2011-07-08 13:25:40Z adriana 
;
_cod_original_cell_volume 7391.1
_cod_original_sg_symbol_H-M 'C 2/m'
_cod_database_code 4064460

loop_
_symmetry_equiv_pos_as_xyz
'x, y, z'
'-x, y, -z'
'x+1/2, y+1/2, z'
'-x+1/2, y+1/2, -z'
'-x, -y, -z'
'x, -y, z'
'-x+1/2, -y+1/2, -z'
'x+1/2, -y+1/2, z'

loop_
_atom_site_label
_atom_site_type_symbol
_atom_site_fract_x
_atom_site_fract_y
_atom_site_fract_z
_atom_site_U_iso_or_equiv
_atom_site_adp_type
_atom_site_occupancy
_atom_site_symmetry_multiplicity
_atom_site_calc_flag
_atom_site_refinement_flags
Sn1 Sn 0.47129(3) 0.5000 0.17545(4) 0.0320(2) Uani 1 2 d S
Sn2 Sn 0.18961(3) 0.5000 0.22384(4) 0.02837(19) Uani 1 2 d S
Cr1 Cr 0.44217(7) 0.5000 0.04755(10) 0.0315(4) Uani 1 2 d S
Cr2 Cr 0.09197(7) 0.5000 0.15724(10) 0.0314(4) Uani 1 2 d S
O11 O 0.2293(3) 0.5000 0.3522(4) 0.0398(19) Uani 1 2 d S
O7 O 0.2143(2) 0.3071(4) 0.2387(3) 0.0347(12) Uani 1 1 d .
O1 O 0.4794(2) 0.3070(4) 0.2094(3) 0.0401(13) Uani 1 1 d .
O12 O 0.1723(3) 0.5000 0.1106(4) 0.0390(19) Uani 1 2 d S
C107 C 0.0770(3) 0.6125(7) 0.0902(5) 0.0382(18) Uani 1 1 d .
C7 C 0.3906(4) 0.6102(7) 0.0138(5) 0.043(2) Uani 1 1 d .
C101 C 0.2687(5) 0.5000 0.2743(6) 0.038(3) Uani 1 2 d S
C8 C 0.4930(4) 0.3866(7) 0.0810(5) 0.044(2) Uani 1 1 d .
C1 C 0.4959(4) 0.5000 0.2805(6) 0.035(3) Uani 1 2 d S
O4 O 0.4043(4) 0.5000 -0.1047(5) 0.059(3) Uani 1 2 d S
C108 C 0.1095(4) 0.3891(8) 0.2264(5) 0.047(2) Uani 1 1 d .
O5 O 0.5656(4) 0.5000 0.2533(5) 0.058(3) Uani 1 2 d S
C9 C 0.4186(5) 0.5000 -0.0449(8) 0.042(3) Uani 1 2 d S
O9 O 0.1181(3) 0.3244(6) 0.2668(4) 0.068(2) Uani 1 1 d .
B21 B 0.3601(5) 0.1209(10) 0.2146(8) 0.057(3) Uani 1 1 d .
H21 H 0.3831 0.1995 0.2332 0.069 Uiso 1 1 d R
C105 C 0.2672(3) 0.2876(7) 0.2716(5) 0.0411(19) Uani 1 1 d .
105A H 0.2656 0.2448 0.2368 0.049 Uiso 1 1 d R
105B H 0.2872 0.2439 0.3174 0.049 Uiso 1 1 d R
C102 C 0.2946(3) 0.3983(8) 0.2879(5) 0.043(2) Uani 1 1 d .
B19 B 0.3757(8) 0.0000 0.1922(14) 0.073(6) Uani 1 2 d S
H19 H 0.4077 0.0000 0.1935 0.088 Uiso 1 2 d SR
C112 C 0.1799(5) 0.5941(11) 0.0858(7) 0.078(3) Uiso 1 1 d .
112A H 0.2169 0.6167 0.1241 0.093 Uiso 1 1 d R
112B H 0.1581 0.6567 0.0767 0.093 Uiso 1 1 d R
B18 B 0.3153(7) 0.0762(11) 0.1218(10) 0.084(5) Uani 1 1 d .
H18 H 0.3072 0.1239 0.0768 0.101 Uiso 1 1 d R
C5 C 0.4957(4) 0.2865(8) 0.2791(5) 0.050(2) Uani 1 1 d .
H5A H 0.5285 0.2434 0.3110 0.060 Uiso 1 1 d R
H5B H 0.4691 0.2432 0.2724 0.060 Uiso 1 1 d R
B27 B 0.3744(10) 0.0000 0.4711(11) 0.071(6) Uani 1 2 d S
H27 H 0.3869 0.0000 0.4410 0.085 Uiso 1 2 d SR
C113 C 0.1653(6) 0.5622(9) 0.0158(6) 0.074(4) Uani 1 1 d .
113A H 0.1913 0.5915 0.0161 0.089 Uiso 1 1 d R
113B H 0.1305 0.5915 -0.0278 0.089 Uiso 1 1 d R
B16 B 0.3371(4) 0.0730(9) 0.2547(6) 0.049(3) Uani 1 1 d .
H16 H 0.3444 0.1202 0.2992 0.059 Uiso 1 1 d R
B15 B 0.2779(6) 0.0000 0.1872(8) 0.041(3) Uani 1 2 d S
H15 H 0.2465 0.0000 0.1873 0.049 Uiso 1 2 d SR
O3 O 0.5230(3) 0.3182(6) 0.0998(5) 0.070(2) Uani 1 1 d .
C109 C 0.0200(6) 0.5000 0.1105(8) 0.047(3) Uani 1 2 d S
C22 C 0.4088(7) 0.0000 0.6101(10) 0.066(4) Uani 1 2 d S
H22 H 0.4416 0.0000 0.6716 0.080 Uiso 1 2 d SR
B29 B 0.3496(7) 0.1208(11) 0.4760(7) 0.094(6) Uani 1 1 d .
H29 H 0.3413 0.2011 0.4471 0.113 Uiso 1 1 d R
C6 C 0.4712(4) 0.2035(7) 0.1728(5) 0.050(2) Uani 1 1 d .
H6A H 0.5040 0.1621 0.2041 0.060 Uiso 1 1 d R
H6B H 0.4599 0.2195 0.1256 0.060 Uiso 1 1 d R
H6C H 0.4445 0.1593 0.1645 0.060 Uiso 1 1 d R
B28 B 0.3114(10) 0.0000 0.4256(10) 0.110(11) Uani 1 2 d S
H28 H 0.2816 0.0000 0.3639 0.132 Uiso 1 2 d SR
B26 B 0.4125(5) 0.0723(9) 0.5551(6) 0.055(3) Uani 1 1 d .
H26 H 0.4485 0.1190 0.5789 0.066 Uiso 1 1 d R
B17 B 0.2916(5) 0.1219(9) 0.1613(6) 0.048(3) Uani 1 1 d .
H17 H 0.2688 0.2007 0.1435 0.058 Uiso 1 1 d R
B25 B 0.3698(5) 0.1210(10) 0.5629(7) 0.057(3) Uani 1 1 d .
H25 H 0.3766 0.2006 0.5914 0.069 Uiso 1 1 d R
C103 C 0.3438(4) 0.3984(9) 0.3135(7) 0.073(4) Uani 1 1 d .
H103 H 0.3602 0.3309 0.3199 0.088 Uiso 1 1 d R
B20 B 0.3864(7) 0.0000 0.2700(11) 0.055(4) Uani 1 2 d S
H20 H 0.4276 0.0000 0.3254 0.067 Uiso 1 2 d SR
C110 C 0.2542(5) 0.4005(8) 0.3990(5) 0.061(3) Uani 1 1 d .
110A H 0.2351 0.3729 0.4115 0.073 Uiso 1 1 d R
110B H 0.2554 0.3407 0.3734 0.073 Uiso 1 1 d R
O6 O 0.3809(3) 0.5000 0.1236(6) 0.048(2) Uani 1 2 d S
O8 O 0.0675(3) 0.6779(6) 0.0494(4) 0.0575(17) Uani 1 1 d .
O2 O 0.3584(3) 0.6743(6) -0.0082(4) 0.0626(19) Uani 1 1 d .
O10 O -0.0220(4) 0.5000 0.0838(6) 0.060(3) Uani 1 2 d S
C106 C 0.1865(4) 0.2039(7) 0.2185(6) 0.052(2) Uani 1 1 d .
H101A H 0.1879 0.1610 0.1871 0.079 Uiso 1 1 calc R
H101B H 0.1501 0.2194 0.1917 0.079 Uiso 1 1 calc R
H101C H 0.2027 0.1614 0.2629 0.079 Uiso 1 1 calc R
C14 C 0.2636(8) 0.0000 0.1028(9) 0.073(5) Uani 1 2 d S
H14 H 0.2233 0.0000 0.0461 0.087 Uiso 1 2 d SR
C2 C 0.5057(4) 0.3979(8) 0.3165(5) 0.050(2) Uani 1 1 d .
C12 C 0.3583(5) 0.5974(9) 0.1266(9) 0.078(4) Uani 1 1 d .
H12A H 0.3481 0.6530 0.0898 0.094 Uiso 1 1 d R
H12B H 0.3851 0.6314 0.1759 0.094 Uiso 1 1 d R
C3 C 0.5274(7) 0.3975(11) 0.3895(8) 0.099(5) Uani 1 1 d .
H3 H 0.5309 0.3303 0.4120 0.119 Uiso 1 1 d R
C104 C 0.3695(6) 0.5000 0.3291(12) 0.087(6) Uani 1 2 d S
H104 H 0.4047 0.5000 0.3523 0.104 Uiso 1 2 d SR
C4 C 0.5424(8) 0.5000 0.4275(12) 0.089(6) Uiso 1 2 d S
H4 H 0.5646 0.5000 0.4792 0.107 Uiso 1 2 d SR
C13 C 0.3160(6) 0.5634(12) 0.1213(9) 0.097(4) Uiso 1 1 d .
H13A H 0.2836 0.5927 0.0735 0.116 Uiso 1 1 d R
H13B H 0.3193 0.5927 0.1608 0.116 Uiso 1 1 d R
B23 B 0.3425(8) 0.0000 0.5661(14) 0.078(6) Uani 1 2 d S
H23 H 0.3313 0.0000 0.5979 0.093 Uiso 1 2 d SR
C11 C 0.6532(6) 0.4383(12) 0.3329(8) 0.094(4) Uiso 1 1 d .
H11A H 0.6831 0.4080 0.3823 0.113 Uiso 1 1 d R
H11B H 0.6537 0.4080 0.2971 0.113 Uiso 1 1 d R
B24 B 0.3058(6) 0.0746(14) 0.4840(10) 0.114(8) Uani 1 1 d .
H24 H 0.2703 0.1228 0.4609 0.137 Uiso 1 1 d R
C111 C 0.3053(7) 0.4396(15) 0.4678(11) 0.134(7) Uiso 1 1 d .
111A H 0.3309 0.4108 0.4671 0.161 Uiso 1 1 d R
111B H 0.3143 0.4108 0.5120 0.161 Uiso 1 1 d R
C10 C 0.6004(8) 0.411(2) 0.3096(12) 0.158(8) Uiso 1 1 d .
H10A H 0.5874 0.3353 0.2888 0.189 Uiso 1 1 d R
H10B H 0.6033 0.4199 0.3511 0.189 Uiso 1 1 d R

loop_
_atom_site_aniso_label
_atom_site_aniso_U_11
_atom_site_aniso_U_22
_atom_site_aniso_U_33
_atom_site_aniso_U_23
_atom_site_aniso_U_13
_atom_site_aniso_U_12
Sn1 0.0321(4) 0.0212(3) 0.0349(4) 0.000 0.0204(4) 0.000
Sn2 0.0374(4) 0.0193(3) 0.0310(4) 0.000 0.0248(4) 0.000
Cr1 0.0311(9) 0.0220(8) 0.0355(9) 0.000 0.0210(8) 0.000
Cr2 0.0381(10) 0.0225(8) 0.0378(10) 0.000 0.0280(9) 0.000
O11 0.052(5) 0.031(4) 0.034(4) 0.000 0.029(4) 0.000
O7 0.040(3) 0.023(3) 0.040(3) 0.004(2) 0.028(3) 0.005(2)
O1 0.051(3) 0.022(3) 0.041(3) 0.006(2) 0.030(3) 0.005(2)
O12 0.056(5) 0.038(4) 0.041(4) 0.000 0.040(4) 0.000
C107 0.044(5) 0.034(4) 0.040(4) 0.000(4) 0.031(4) 0.001(4)
C7 0.046(5) 0.028(4) 0.041(5) 0.005(3) 0.025(4) 0.002(4)
C101 0.050(7) 0.024(5) 0.030(6) 0.000 0.025(6) 0.000
C8 0.045(5) 0.032(4) 0.052(5) 0.000(4) 0.033(4) 0.002(4)
C1 0.017(5) 0.050(7) 0.041(6) 0.000 0.022(5) 0.000
O4 0.063(6) 0.065(7) 0.039(5) 0.000 0.032(5) 0.000
C108 0.059(6) 0.033(4) 0.052(5) -0.003(4) 0.040(5) -0.004(4)
O5 0.037(5) 0.082(7) 0.034(5) 0.000 0.018(4) 0.000
C9 0.043(7) 0.025(6) 0.057(8) 0.000 0.035(7) 0.000
O9 0.104(6) 0.041(4) 0.077(5) 0.017(4) 0.069(5) 0.006(4)
B21 0.080(8) 0.036(6) 0.086(9) -0.002(6) 0.069(8) -0.002(5)
C105 0.049(5) 0.032(4) 0.040(4) 0.006(3) 0.030(4) 0.008(4)
C102 0.037(4) 0.042(5) 0.043(5) 0.003(4) 0.025(4) 0.006(4)
B19 0.071(12) 0.055(11) 0.134(19) 0.000 0.086(14) 0.000
B18 0.160(16) 0.046(7) 0.149(15) 0.007(8) 0.146(15) 0.003(8)
C5 0.063(6) 0.036(5) 0.061(6) 0.013(4) 0.047(5) 0.014(4)
B27 0.15(2) 0.031(8) 0.068(11) 0.000 0.090(14) 0.000
C113 0.138(11) 0.046(6) 0.071(7) 0.008(5) 0.085(8) 0.005(6)
B16 0.055(6) 0.039(6) 0.057(6) -0.005(5) 0.040(6) -0.002(5)
B15 0.048(8) 0.033(7) 0.043(8) 0.000 0.033(7) 0.000
O3 0.070(5) 0.047(4) 0.096(6) 0.006(4) 0.059(5) 0.018(4)
C109 0.052(8) 0.041(7) 0.058(8) 0.000 0.042(7) 0.000
C22 0.091(12) 0.069(10) 0.068(10) 0.000 0.066(10) 0.000
B29 0.121(14) 0.038(7) 0.045(7) 0.006(5) 0.029(8) 0.008(8)
C6 0.070(6) 0.020(4) 0.049(5) 0.003(4) 0.037(5) 0.003(4)
B28 0.103(17) 0.038(10) 0.030(9) 0.000 -0.012(10) 0.000
B26 0.075(8) 0.038(6) 0.049(6) 0.005(5) 0.042(6) -0.001(5)
B17 0.075(8) 0.033(5) 0.051(6) 0.005(4) 0.049(6) 0.005(5)
B25 0.052(7) 0.037(6) 0.056(7) -0.003(5) 0.027(6) 0.004(5)
C103 0.045(6) 0.043(6) 0.107(9) 0.004(6) 0.044(6) 0.006(5)
B20 0.044(8) 0.032(7) 0.095(13) 0.000 0.050(10) 0.000
C110 0.086(8) 0.041(5) 0.034(5) 0.004(4) 0.034(5) 0.005(5)
O6 0.035(4) 0.037(5) 0.079(6) 0.000 0.042(5) 0.000
O8 0.072(5) 0.040(4) 0.062(4) 0.015(3) 0.047(4) 0.007(3)
O2 0.048(4) 0.043(4) 0.073(5) 0.010(3) 0.033(4) 0.017(3)
O10 0.040(5) 0.067(7) 0.072(7) 0.000 0.038(5) 0.000
C106 0.060(6) 0.025(4) 0.076(7) -0.001(4) 0.049(6) -0.004(4)
C14 0.127(15) 0.063(10) 0.053(9) 0.000 0.072(11) 0.000
C2 0.061(6) 0.037(5) 0.056(6) 0.003(4) 0.042(5) -0.001(4)
C12 0.067(7) 0.039(6) 0.152(12) -0.014(7) 0.085(9) -0.002(5)
C3 0.196(17) 0.055(7) 0.090(9) 0.004(7) 0.117(12) -0.004(9)
C104 0.032(8) 0.055(10) 0.124(16) 0.000 0.036(9) 0.000
B23 0.068(13) 0.050(11) 0.121(19) 0.000 0.068(14) 0.000
B24 0.047(8) 0.059(9) 0.101(13) 0.003(9) 0.001(8) 0.008(7)

loop_
_atom_type_symbol
_atom_type_description
_atom_type_scat_dispersion_real
_atom_type_scat_dispersion_imag
_atom_type_scat_source
C C 0.0033 0.0016 'International Tables Vol C Tables 4.2.6.8 and 6.1.1.4'
H H 0.0000 0.0000 'International Tables Vol C Tables 4.2.6.8 and 6.1.1.4'
O O 0.0106 0.0060 'International Tables Vol C Tables 4.2.6.8 and 6.1.1.4'
Cr Cr 0.3209 0.6236 'International Tables Vol C Tables 4.2.6.8 and 6.1.1.4'
Sn Sn -0.6537 1.4246 'International Tables Vol C Tables 4.2.6.8 and 6.1.1.4'
B B 0.0013 0.0007 'International Tables Vol C Tables 4.2.6.8 and 6.1.1.4'

loop_
_exptl_crystal_face_index_h
_exptl_crystal_face_index_k
_exptl_crystal_face_index_l
_exptl_crystal_face_perp_dist
1 0 0 0.039
-1 0 1 0.051
0 0 -1 0.069
0 -1 0 0.127
0 1 0 0.129
2 0 -1 0.047
-2 0 1 0.039

loop_
_geom_angle_atom_site_label_1
_geom_angle_atom_site_label_2
_geom_angle_atom_site_label_3
_geom_angle
_geom_angle_site_symmetry_1
_geom_angle_site_symmetry_3
C1 Sn1 O1 73.52(14) . 6_565
C1 Sn1 O1 73.52(14) . .
O1 Sn1 O1 147.0(3) 6_565 .
C1 Sn1 O5 81.7(4) . .
O1 Sn1 O5 87.51(16) 6_565 .
O1 Sn1 O5 87.51(16) . .
C1 Sn1 O6 85.2(4) . .
O1 Sn1 O6 88.77(16) 6_565 .
O1 Sn1 O6 88.77(16) . .
O5 Sn1 O6 166.9(3) . .
C1 Sn1 Cr1 179.4(3) . .
O1 Sn1 Cr1 106.48(14) 6_565 .
O1 Sn1 Cr1 106.48(14) . .
O5 Sn1 Cr1 97.7(2) . .
O6 Sn1 Cr1 95.4(2) . .
C101 Sn2 O7 73.82(13) . 6_565
C101 Sn2 O7 73.82(13) . .
O7 Sn2 O7 147.6(3) 6_565 .
C101 Sn2 O12 81.5(4) . .
O7 Sn2 O12 87.13(14) 6_565 .
O7 Sn2 O12 87.13(14) . .
C101 Sn2 O11 84.6(4) . .
O7 Sn2 O11 89.02(14) 6_565 .
O7 Sn2 O11 89.02(14) . .
O12 Sn2 O11 166.1(3) . .
C101 Sn2 Cr2 177.7(3) . .
O7 Sn2 Cr2 106.15(13) 6_565 .
O7 Sn2 Cr2 106.15(13) . .
O12 Sn2 Cr2 96.2(2) . .
O11 Sn2 Cr2 97.7(2) . .
C9 Cr1 C7 89.2(4) . 6_565
C9 Cr1 C7 89.2(4) . .
C7 Cr1 C7 87.4(5) 6_565 .
C9 Cr1 C8 90.9(4) . 6_565
C7 Cr1 C8 178.8(4) 6_565 6_565
C7 Cr1 C8 91.3(4) . 6_565
C9 Cr1 C8 90.9(4) . .
C7 Cr1 C8 91.3(4) 6_565 .
C7 Cr1 C8 178.8(4) . .
C8 Cr1 C8 89.9(5) 6_565 .
C9 Cr1 Sn1 177.5(4) . .
C7 Cr1 Sn1 89.0(3) 6_565 .
C7 Cr1 Sn1 89.0(3) . .
C8 Cr1 Sn1 90.9(3) 6_565 .
C8 Cr1 Sn1 90.9(3) . .
C108 Cr2 C108 87.8(5) 6_565 .
C108 Cr2 C107 177.9(4) 6_565 6_565
C108 Cr2 C107 91.6(4) . 6_565
C108 Cr2 C107 91.6(4) 6_565 .
C108 Cr2 C107 177.9(4) . .
C107 Cr2 C107 89.0(5) 6_565 .
C108 Cr2 C109 90.5(4) 6_565 .
C108 Cr2 C109 90.5(4) . .
C107 Cr2 C109 91.5(4) 6_565 .
C107 Cr2 C109 91.5(4) . .
C108 Cr2 Sn2 88.3(3) 6_565 .
C108 Cr2 Sn2 88.3(3) . .
C107 Cr2 Sn2 89.7(3) 6_565 .
C107 Cr2 Sn2 89.7(3) . .
C109 Cr2 Sn2 178.3(4) . .
C110 O11 C110 109.2(9) 6_565 .
C110 O11 Sn2 121.8(5) 6_565 .
C110 O11 Sn2 121.8(5) . .
C106 O7 C105 111.1(6) . .
C106 O7 Sn2 133.4(5) . .
C105 O7 Sn2 115.5(4) . .
C5 O1 C6 111.2(6) . .
C5 O1 Sn1 116.4(5) . .
C6 O1 Sn1 132.5(5) . .
C112 O12 C112 107.0(12) . 6_565
C112 O12 Sn2 123.0(6) . .
C112 O12 Sn2 123.0(6) 6_565 .
O8 C107 Cr2 178.7(10) . .
O2 C7 Cr1 177.9(9) . .
C102 C101 C102 118.6(12) 6_565 .
C102 C101 Sn2 120.5(6) 6_565 .
C102 C101 Sn2 120.5(6) . .
O3 C8 Cr1 178.9(9) . .
C2 C1 C2 119.8(11) 6_565 .
C2 C1 Sn1 120.1(6) 6_565 .
C2 C1 Sn1 120.1(6) . .
O9 C108 Cr2 177.2(9) . .
C10 O5 C10 91.3(19) 6_565 .
C10 O5 Sn1 121.9(10) 6_565 .
C10 O5 Sn1 121.9(10) . .
O4 C9 Cr1 178.4(11) . .
B18 B21 B20 106.9(10) . .
B18 B21 B19 61.6(10) . .
B20 B21 B19 58.0(10) . .
B18 B21 B16 107.9(9) . .
B20 B21 B16 59.0(7) . .
B19 B21 B16 106.5(9) . .
B18 B21 B17 60.3(7) . .
B20 B21 B17 107.1(9) . .
B19 B21 B17 109.3(10) . .
B16 B21 B17 60.2(6) . .
B18 B21 H21 122.4 . .
B20 B21 H21 122.3 . .
B19 B21 H21 121.7 . .
B16 B21 H21 121.7 . .
B17 B21 H21 121.8 . .
O7 C105 C102 110.2(6) . .
O7 C105 105A 109.1 . .
C102 C105 105A 108.8 . .
O7 C105 105B 110.4 . .
C102 C105 105B 110.1 . .
105A C105 105B 108.2 . .
C103 C102 C101 120.6(9) . .
C103 C102 C105 119.5(8) . .
C101 C102 C105 119.9(8) . .
B20 B19 B21 60.6(8) . 6
B20 B19 B21 60.6(8) . .
B21 B19 B21 109.4(13) 6 .
B20 B19 B18 106.7(10) . 6
B21 B19 B18 58.8(7) 6 6
B21 B19 B18 107.7(11) . 6
B20 B19 B18 106.7(10) . .
B21 B19 B18 107.7(11) 6 .
B21 B19 B18 58.8(7) . .
B18 B19 B18 60.6(12) 6 .
B20 B19 H19 123.8 . .
B21 B19 H19 121.8 6 .
B21 B19 H19 121.8 . .
B18 B19 H19 121.1 6 .
B18 B19 H19 121.1 . .
O12 C112 C113 107.5(10) . .
O12 C112 112A 108.9 . .
C113 C112 112A 110.8 . .
O12 C112 112B 110.6 . .
C113 C112 112B 110.4 . .
112A C112 112B 108.5 . .
B21 B18 B17 60.5(7) . .
B21 B18 C14 108.7(9) . .
B17 B18 C14 60.6(6) . .
B21 B18 B19 59.6(9) . .
B17 B18 B19 107.9(11) . .
C14 B18 B19 107.4(9) . .
B21 B18 B18 107.7(6) . 6
B17 B18 B18 107.9(5) . 6
C14 B18 B18 59.4(6) . 6
B19 B18 B18 59.7(6) . 6
B21 B18 H18 123.2 . .
B17 B18 H18 121.6 . .
C14 B18 H18 120.0 . .
B19 B18 H18 123.1 . .
B18 B18 H18 120.9 6 .
O1 C5 C2 109.0(7) . .
O1 C5 H5A 109.0 . .
C2 C5 H5A 108.7 . .
O1 C5 H5B 111.1 . .
C2 C5 H5B 110.6 . .
H5A C5 H5B 108.3 . .
B28 B27 B29 62.9(10) . 6
B28 B27 B29 62.9(10) . .
B29 B27 B29 112.4(18) 6 .
B28 B27 B26 111.8(13) . .
B29 B27 B26 109.2(10) 6 .
B29 B27 B26 60.4(7) . .
B28 B27 B26 111.8(13) . 6
B29 B27 B26 60.4(7) 6 6
B29 B27 B26 109.2(10) . 6
B26 B27 B26 59.3(9) . 6
B28 B27 H27 121.1 . .
B29 B27 H27 120.6 6 .
B29 B27 H27 120.6 . .
B26 B27 H27 118.8 . .
B26 B27 H27 118.8 6 .
C113 C113 C112 104.8(7) 6_565 .
C113 C113 113A 110.9 6_565 .
C112 C113 113A 110.2 . .
C113 C113 113B 111.0 6_565 .
C112 C113 113B 111.0 . .
113A C113 113B 108.9 . .
B20 B16 B16 59.9(4) . 6
B20 B16 B15 107.7(8) . .
B16 B16 B15 60.2(4) 6 .
B20 B16 B21 60.0(7) . .
B16 B16 B21 108.8(5) 6 .
B15 B16 B21 108.9(9) . .
B20 B16 B17 107.7(10) . .
B16 B16 B17 109.1(5) 6 .
B15 B16 B17 61.0(6) . .
B21 B16 B17 60.0(7) . .
B20 B16 H16 122.7 . .
B16 B16 H16 120.5 6 .
B15 B16 H16 120.4 . .
B21 B16 H16 122.1 . .
B17 B16 H16 121.4 . .
B16 B15 B16 59.6(9) . 6
B16 B15 B17 108.0(9) . 6
B16 B15 B17 60.2(6) 6 6
B16 B15 B17 60.2(6) . .
B16 B15 B17 108.0(9) 6 .
B17 B15 B17 108.5(10) 6 .
B16 B15 C14 107.6(10) . .
B16 B15 C14 107.6(10) 6 .
B17 B15 C14 60.0(6) 6 .
B17 B15 C14 60.0(6) . .
B16 B15 H15 121.5 . .
B16 B15 H15 121.5 6 .
B17 B15 H15 121.6 6 .
B17 B15 H15 121.6 . .
C14 B15 H15 122.7 . .
O10 C109 Cr2 179.4(13) . .
B26 C22 B26 60.7(9) . 6
B26 C22 B23 108.0(12) . .
B26 C22 B23 108.0(12) 6 .
B26 C22 B25 109.6(10) . 6
B26 C22 B25 60.5(7) 6 6
B23 C22 B25 60.2(7) . 6
B26 C22 B25 60.5(7) . .
B26 C22 B25 109.6(10) 6 .
B23 C22 B25 60.2(7) . .
B25 C22 B25 109.8(13) 6 .
B26 C22 H22 122.0 . .
B26 C22 H22 122.0 6 .
B23 C22 H22 121.1 . .
B25 C22 H22 120.3 6 .
B25 C22 H22 120.3 . .
B27 B29 B26 60.0(10) . .
B27 B29 B25 107.4(10) . .
B26 B29 B25 59.9(7) . .
B27 B29 B28 56.1(12) . .
B26 B29 B28 105.9(10) . .
B25 B29 B28 109.6(14) . .
B27 B29 B24 105.7(12) . .
B26 B29 B24 106.7(10) . .
B25 B29 B24 59.7(9) . .
B28 B29 B24 62.4(14) . .
B27 B29 H29 126.0 . .
B26 B29 H29 125.0 . .
B25 B29 H29 120.2 . .
B28 B29 H29 121.0 . .
B24 B29 H29 119.0 . .
O1 C6 H6A 108.9 . .
O1 C6 H6B 109.7 . .
H6A C6 H6B 109.5 . .
O1 C6 H6C 109.8 . .
H6A C6 H6C 109.5 . .
H6B C6 H6C 109.5 . .
B27 B28 B29 60.9(10) . .
B27 B28 B29 60.9(10) . 6
B29 B28 B29 109.3(14) . 6
B27 B28 B24 106.9(10) . .
B29 B28 B24 59.1(10) . .
B29 B28 B24 106.2(14) 6 .
B27 B28 B24 106.9(10) . 6
B29 B28 B24 106.2(14) . 6
B29 B28 B24 59.2(10) 6 6
B24 B28 B24 58.0(16) . 6
B27 B28 H28 118.6 . .
B29 B28 H28 120.5 . .
B29 B28 H28 120.5 6 .
B24 B28 H28 125.8 . .
B24 B28 H28 125.8 6 .
C22 B26 B26 59.6(5) . 6
C22 B26 B27 107.2(9) . .
B26 B26 B27 60.3(5) 6 .
C22 B26 B25 61.4(7) . .
B26 B26 B25 109.4(6) 6 .
B27 B26 B25 107.4(11) . .
C22 B26 B29 109.4(12) . .
B26 B26 B29 109.3(6) 6 .
B27 B26 B29 59.5(9) . .
B25 B26 B29 60.2(9) . .
C22 B26 H26 121.6 . .
B26 B26 H26 120.2 6 .
B27 B26 H26 122.0 . .
B25 B26 H26 121.9 . .
B29 B26 H26 121.3 . .
B18 B17 B21 59.2(8) . .
B18 B17 B16 106.7(9) . .
B21 B17 B16 59.8(7) . .
B18 B17 B15 107.8(8) . .
B21 B17 B15 107.1(8) . .
B16 B17 B15 58.8(7) . .
B18 B17 C14 60.0(8) . .
B21 B17 C14 107.2(9) . .
B16 B17 C14 106.7(8) . .
B15 B17 C14 60.3(7) . .
B18 B17 H17 121.9 . .
B21 B17 H17 122.4 . .
B16 B17 H17 123.1 . .
B15 B17 H17 122.1 . .
C14 B17 H17 121.8 . .
B26 B25 B29 59.9(9) . .
B26 B25 B24 107.6(11) . .
B29 B25 B24 60.8(11) . .
B26 B25 C22 58.1(7) . .
B29 B25 C22 106.4(10) . .
B24 B25 C22 106.8(10) . .
B26 B25 B23 105.9(9) . .
B29 B25 B23 107.0(12) . .
B24 B25 B23 58.7(11) . .
C22 B25 B23 59.9(9) . .
B26 B25 H25 122.7 . .
B29 B25 H25 121.2 . .
B24 B25 H25 121.7 . .
C22 B25 H25 123.4 . .
B23 B25 H25 123.3 . .
C102 C103 C104 119.8(11) . .
C102 C103 H103 120.5 . .
C104 C103 H103 119.6 . .
B19 B20 B16 111.0(12) . 6
B19 B20 B16 111.0(12) . .
B16 B20 B16 60.3(9) 6 .
B19 B20 B21 61.4(7) . 6
B16 B20 B21 61.0(6) 6 6
B16 B20 B21 110.0(10) . 6
B19 B20 B21 61.4(7) . .
B16 B20 B21 110.0(10) 6 .
B16 B20 B21 61.0(6) . .
B21 B20 B21 110.7(14) 6 .
B19 B20 H20 119.0 . .
B16 B20 H20 121.0 6 .
B16 B20 H20 121.0 . .
B21 B20 H20 120.1 6 .
B21 B20 H20 120.1 . .
C111 C110 O11 104.4(11) . .
C111 C110 110A 107.0 . .
O11 C110 110A 111.5 . .
C111 C110 110B 115.2 . .
O11 C110 110B 110.2 . .
110A C110 110B 108.5 . .
C12 O6 C12 107.5(10) 6_565 .
C12 O6 Sn1 122.1(5) 6_565 .
C12 O6 Sn1 122.1(5) . .
O7 C106 H101A 109.5 . .
O7 C106 H101B 109.5 . .
H101A C106 H101B 109.5 . .
O7 C106 H101C 109.5 . .
H101A C106 H101C 109.5 . .
H101B C106 H101C 109.5 . .
B18 C14 B18 61.3(11) . 6
B18 C14 B17 59.4(7) . .
B18 C14 B17 108.4(13) 6 .
B18 C14 B17 108.4(13) . 6
B18 C14 B17 59.4(7) 6 6
B17 C14 B17 108.3(11) . 6
B18 C14 B15 106.9(11) . .
B18 C14 B15 106.9(11) 6 .
B17 C14 B15 59.8(5) . .
B17 C14 B15 59.8(5) 6 .
B18 C14 H14 120.4 . .
B18 C14 H14 120.4 6 .
B17 C14 H14 122.1 . .
B17 C14 H14 122.1 6 .
B15 C14 H14 124.2 . .
C3 C2 C1 120.3(10) . .
C3 C2 C5 118.7(9) . .
C1 C2 C5 120.9(8) . .
O6 C12 C13 109.8(10) . .
O6 C12 H12A 110.5 . .
C13 C12 H12A 114.8 . .
O6 C12 H12B 108.4 . .
C13 C12 H12B 105.1 . .
H12A C12 H12B 107.9 . .
C2 C3 C4 119.0(13) . .
C2 C3 H3 120.7 . .
C4 C3 H3 120.4 . .
C103 C104 C103 120.3(14) . 6_565
C103 C104 H104 119.8 . .
C103 C104 H104 119.8 6_565 .
C3 C4 C3 120.7(19) . 6_565
C3 C4 H4 119.6 . .
C3 C4 H4 119.6 6_565 .
C12 C13 C13 106.1(7) . 6_565
C12 C13 H13A 105.2 . .
C13 C13 H13A 111.0 6_565 .
C12 C13 H13B 114.5 . .
C13 C13 H13B 111.0 6_565 .
H13A C13 H13B 109.0 . .
B24 B23 B24 62.0(15) 6 .
B24 B23 C22 108.1(14) 6 .
B24 B23 C22 108.1(14) . .
B24 B23 B25 110.2(16) 6 .
B24 B23 B25 60.4(9) . .
C22 B23 B25 59.9(7) . .
B24 B23 B25 60.4(9) 6 6
B24 B23 B25 110.2(16) . 6
C22 B23 B25 59.9(7) . 6
B25 B23 B25 109.4(14) . 6
B24 B23 H23 120.6 6 .
B24 B23 H23 120.6 . .
C22 B23 H23 122.3 . .
B25 B23 H23 120.8 . .
B25 B23 H23 120.8 6 .
C11 C11 C10 102.3(10) 6_565 .
C11 C11 H11A 111.7 6_565 .
C10 C11 H11A 110.5 . .
C11 C11 H11B 111.7 6_565 .
C10 C11 H11B 111.2 . .
H11A C11 H11B 109.4 . .
B23 B24 B25 60.9(8) . .
B23 B24 B29 107.7(12) . .
B25 B24 B29 59.5(9) . .
B23 B24 B24 59.0(7) . 6
B25 B24 B24 108.3(6) . 6
B29 B24 B24 108.0(7) . 6
B23 B24 B28 106.9(12) . .
B25 B24 B28 106.3(14) . .
B29 B24 B28 58.5(12) . .
B24 B24 B28 61.0(8) 6 .
B23 B24 H24 121.6 . .
B25 B24 H24 121.7 . .
B29 B24 H24 122.6 . .
B24 B24 H24 121.2 6 .
B28 B24 H24 123.1 . .
C111 C111 C110 108.7(8) 6_565 .
C111 C111 111A 110.6 6_565 .
C110 C111 111A 105.6 . .
C111 C111 111B 110.6 6_565 .
C110 C111 111B 112.6 . .
111A C111 111B 108.7 . .
O5 C10 C11 100.7(15) . .
O5 C10 H10A 112.3 . .
C11 C10 H10A 113.1 . .
O5 C10 H10B 109.4 . .
C11 C10 H10B 111.7 . .
H10A C10 H10B 109.4 . .

loop_
_geom_bond_atom_site_label_1
_geom_bond_atom_site_label_2
_geom_bond_distance
_geom_bond_site_symmetry_2
Sn1 C1 2.101(12) .
Sn1 O1 2.381(5) 6_565
Sn1 O1 2.381(5) .
Sn1 O5 2.400(9) .
Sn1 O6 2.451(8) .
Sn1 Cr1 2.574(2) .
Sn2 C101 2.102(13) .
Sn2 O7 2.376(5) 6_565
Sn2 O7 2.376(5) .
Sn2 O12 2.431(7) .
Sn2 O11 2.435(8) .
Sn2 Cr2 2.561(2) .
Cr1 C9 1.820(14) .
Cr1 C7 1.887(9) 6_565
Cr1 C7 1.887(9) .
Cr1 C8 1.899(9) 6_565
Cr1 C8 1.899(9) .
Cr2 C108 1.893(9) 6_565
Cr2 C108 1.893(9) .
Cr2 C107 1.899(8) 6_565
Cr2 C107 1.899(8) .
Cr2 C109 1.906(14) .
O11 C110 1.444(10) 6_565
O11 C110 1.444(10) .
O7 C106 1.417(10) .
O7 C105 1.430(10) .
O1 C5 1.418(11) .
O1 C6 1.430(10) .
O12 C112 1.386(13) .
O12 C112 1.386(13) 6_565
C107 O8 1.126(10) .
C7 O2 1.133(10) .
C101 C102 1.399(11) 6_565
C101 C102 1.399(11) .
C8 O3 1.136(11) .
C1 C2 1.397(11) 6_565
C1 C2 1.397(11) .
O4 C9 1.194(16) .
C108 O9 1.123(11) .
O5 C10 1.48(2) 6_565
O5 C10 1.48(2) .
B21 B18 1.74(2) .
B21 B20 1.738(16) .
B21 B19 1.752(16) .
B21 B16 1.756(16) .
B21 B17 1.759(18) .
B21 H21 1.1000 .
C105 C102 1.504(12) .
C105 105A 0.9700 .
C105 105B 0.9701 .
C102 C103 1.359(13) .
B19 B20 1.69(3) .
B19 B21 1.752(16) 6
B19 B18 1.79(3) 6
B19 B18 1.79(3) .
B19 H19 1.1001 .
C112 C113 1.480(15) .
C112 112A 0.9699 .
C112 112B 0.9699 .
B18 B17 1.756(15) .
B18 C14 1.77(2) .
B18 B18 1.80(3) 6
B18 H18 1.0999 .
C5 C2 1.506(13) .
C5 H5A 0.9700 .
C5 H5B 0.9701 .
B27 B28 1.63(4) .
B27 B29 1.72(2) 6
B27 B29 1.72(2) .
B27 B26 1.728(19) .
B27 B26 1.728(19) 6
B27 H27 1.0997 .
C113 C113 1.47(2) 6_565
C113 113A 0.9702 .
C113 113B 0.9699 .
B16 B20 1.720(17) .
B16 B16 1.73(2) 6
B16 B15 1.738(17) .
B16 B17 1.763(15) .
B16 H16 1.0999 .
B15 B16 1.738(17) 6
B15 B17 1.776(13) 6
B15 B17 1.776(13) .
B15 C14 1.785(19) .
B15 H15 1.0997 .
C109 O10 1.117(15) .
C22 B26 1.691(16) .
C22 B26 1.691(16) 6
C22 B23 1.75(3) .
C22 B25 1.750(15) 6
C22 B25 1.750(15) .
C22 H22 1.1000 .
B29 B26 1.735(19) .
B29 B25 1.74(2) .
B29 B28 1.752(18) .
B29 B24 1.76(3) .
B29 H29 1.0999 .
C6 H6A 0.9601 .
C6 H6B 0.9596 .
C6 H6C 0.9600 .
B28 B29 1.752(18) 6
B28 B24 1.82(4) .
B28 B24 1.82(4) 6
B28 H28 1.1000 .
B26 B26 1.71(2) 6
B26 B25 1.735(18) .
B26 H26 1.1002 .
B17 C14 1.779(14) .
B17 H17 1.1000 .
B25 B24 1.746(18) .
B25 B23 1.755(17) .
B25 H25 1.1000 .
C103 C104 1.385(13) .
C103 H103 0.9300 .
B20 B16 1.720(17) 6
B20 B21 1.738(16) 6
B20 H20 1.1001 .
C110 C111 1.44(2) .
C110 110A 0.9700 .
C110 110B 0.9699 .
O6 C12 1.430(10) 6_565
O6 C12 1.430(10) .
C106 H101A 0.9600 .
C106 H101B 0.9600 .
C106 H101C 0.9600 .
C14 B18 1.77(2) 6
C14 B17 1.779(14) 6
C14 H14 1.1001 .
C2 C3 1.395(14) .
C12 C13 1.450(17) .
C12 H12A 0.9700 .
C12 H12B 0.9698 .
C3 C4 1.396(16) .
C3 H3 0.9301 .
C104 C103 1.385(13) 6_565
C104 H104 0.9297 .
C4 C3 1.396(16) 6_565
C4 H4 0.9301 .
C13 C13 1.50(3) 6_565
C13 H13A 0.9700 .
C13 H13B 0.9699 .
B23 B24 1.72(3) 6
B23 B24 1.72(3) .
B23 B25 1.755(17) 6
B23 H23 1.0998 .
C11 C11 1.46(3) 6_565
C11 C10 1.54(2) .
C11 H11A 0.9701 .
C11 H11B 0.9701 .
B24 B24 1.77(3) 6
B24 H24 1.1001 .
C111 C111 1.43(4) 6_565
C111 111A 0.9695 .
C111 111B 0.9703 .
C10 H10A 0.9700 .
C10 H10B 0.9700 .
